data_1512640
loop_
_publ_author_name
'Sadhna Mathura'
'Alvaro S. de Sousa'
'Manuel A. Fernandes'
'Helder M. Marques'

_publ_section_title
;
 5,10,15,20-Tetra-p-phenylsulfonyporphinatocobalt(III), a water-soluble
 Co(III) porphyrin
;
_journal_name_full
;
Inorganica Chimica Acta
;
_journal_page_first 108
_journal_page_last 111
_journal_paper_doi 10.1016/j.ica.2012.05.021
_journal_volume 392
_journal_year 2012
_chemical_formula_moiety
;
C44 H38 Co N4 Na O18 S4, 5(C3 H6 O), C4 H8 O2
;
_chemical_formula_sum 'C63 H76 Co N4 Na O25 S4'
_chemical_formula_weight 1499.44
_space_group_IT_number 88
_symmetry_cell_setting tetragonal
_symmetry_space_group_name_Hall '-I 4ad'
_symmetry_space_group_name_H-M 'I 41/a :2'
_atom_sites_solution_hydrogens geom
_atom_sites_solution_primary direct
_atom_sites_solution_secondary difmap
_cell_angle_alpha 90.00
_cell_angle_beta 90.00
_cell_angle_gamma 90.00
_cell_formula_units_Z 4
_cell_length_a 20.9614(3)
_cell_length_b 20.9614(3)
_cell_length_c 16.1294(5)
_cell_measurement_reflns_used 5306
_cell_measurement_temperature 173(2)
_cell_measurement_theta_max 26.93
_cell_measurement_theta_min 2.51
_cell_volume 7086.9(3)
_computing_cell_refinement 'Bruker SMART'
_computing_data_collection 'Bruker SMART'
_computing_data_reduction 'Bruker SAINT'
_computing_molecular_graphics 'Bruker SHELXTL'
_computing_publication_material 'Bruker SHELXTL'
_computing_structure_refinement 'SHELXL-97 (Sheldrick, 1997)'
_computing_structure_solution 'Bruker SHELXTL'
_diffrn_ambient_temperature 173(2)
_diffrn_measured_fraction_theta_full 1.000
_diffrn_measured_fraction_theta_max 1.000
_diffrn_measurement_device_type 'CCD area detector'
_diffrn_measurement_method 'phi and omega scans'
_diffrn_radiation_monochromator graphite
_diffrn_radiation_source 'fine-focus sealed tube'
_diffrn_radiation_type MoK\a
_diffrn_radiation_wavelength 0.71073
_diffrn_reflns_av_R_equivalents 0.0578
_diffrn_reflns_av_sigmaI/netI 0.0507
_diffrn_reflns_limit_h_max 18
_diffrn_reflns_limit_h_min -25
_diffrn_reflns_limit_k_max 27
_diffrn_reflns_limit_k_min -27
_diffrn_reflns_limit_l_max 21
_diffrn_reflns_limit_l_min -21
_diffrn_reflns_number 22782
_diffrn_reflns_theta_full 28.00
_diffrn_reflns_theta_max 28.00
_diffrn_reflns_theta_min 1.59
_exptl_absorpt_coefficient_mu 0.447
_exptl_absorpt_correction_T_max 0.9159
_exptl_absorpt_correction_T_min 0.8739
_exptl_absorpt_correction_type none
_exptl_crystal_colour black
_exptl_crystal_density_diffrn 1.405
_exptl_crystal_density_method 'not measured'
_exptl_crystal_description prismic
_exptl_crystal_F_000 3136
_exptl_crystal_size_max 0.31
_exptl_crystal_size_mid 0.27
_exptl_crystal_size_min 0.20
_refine_diff_density_max 0.675
_refine_diff_density_min -0.747
_refine_diff_density_rms 0.081
_refine_ls_extinction_method none
_refine_ls_goodness_of_fit_ref 1.093
_refine_ls_hydrogen_treatment constr
_refine_ls_matrix_type full
_refine_ls_number_parameters 166
_refine_ls_number_reflns 4280
_refine_ls_number_restraints 13
_refine_ls_restrained_S_all 1.096
_refine_ls_R_factor_all 0.0860
_refine_ls_R_factor_gt 0.0661
_refine_ls_shift/su_max 0.000
_refine_ls_shift/su_mean 0.000
_refine_ls_structure_factor_coef Fsqd
_refine_ls_weighting_details 'calc w=1/[\s^2^(Fo^2^)+(0.1177P)^2^+0.0000P] where P=(Fo^2^+2Fc^2^)/3'
_refine_ls_weighting_scheme calc
_refine_ls_wR_factor_gt 0.1850
_refine_ls_wR_factor_ref 0.1955
_reflns_number_gt 3020
_reflns_number_total 4280
_reflns_threshold_expression >2sigma(I)
_cod_data_source_file ICA-2012-392-108-111.cif
_cod_data_source_block 8m_alv15_0s
_cod_original_sg_symbol_H-M I4(1)/a
_cod_database_code 1512640

loop_
_symmetry_equiv_pos_as_xyz
'x, y, z'
'-x, -y+1/2, z'
'-y+3/4, x+1/4, z+1/4'
'y+1/4, -x+1/4, z+1/4'
'x+1/2, y+1/2, z+1/2'
'-x+1/2, -y+1, z+1/2'
'-y+5/4, x+3/4, z+3/4'
'y+3/4, -x+3/4, z+3/4'
'-x, -y, -z'
'x, y-1/2, -z'
'y-3/4, -x-1/4, -z-1/4'
'-y-1/4, x-1/4, -z-1/4'
'-x+1/2, -y+1/2, -z+1/2'
'x+1/2, y, -z+1/2'
'y-1/4, -x+1/4, -z+1/4'
'-y+1/4, x+1/4, -z+1/4'

loop_
_atom_site_label
_atom_site_type_symbol
_atom_site_fract_x
_atom_site_fract_y
_atom_site_fract_z
_atom_site_U_iso_or_equiv
_atom_site_adp_type
_atom_site_occupancy
_atom_site_symmetry_multiplicity
_atom_site_calc_flag
_atom_site_refinement_flags
C1 C -0.14167(12) 0.27204(14) 0.61367(15) 0.0286(6) Uani 1 1 d .
C2 C -0.18717(14) 0.32251(14) 0.60568(18) 0.0350(6) Uani 1 1 d .
H2 H -0.2319 0.3177 0.5983 0.042 Uiso 1 1 calc R
C3 C -0.15538(14) 0.37765(15) 0.61054(18) 0.0375(7) Uani 1 1 d .
H3 H -0.1733 0.4192 0.6077 0.045 Uiso 1 1 calc R
C4 C -0.08931(13) 0.36239(13) 0.62081(16) 0.0297(6) Uani 1 1 d .
C5 C -0.04191(14) 0.40696(13) 0.63114(16) 0.0307(6) Uani 1 1 d .
C6 C -0.06002(15) 0.47581(13) 0.63847(17) 0.0354(7) Uani 1 1 d .
C7 C -0.0620(2) 0.50380(16) 0.7154(2) 0.0560(10) Uani 1 1 d .
H7 H -0.0526 0.4792 0.7633 0.067 Uiso 1 1 calc R
C8 C -0.0776(2) 0.56795(16) 0.7233(2) 0.0613(11) Uani 1 1 d .
H8 H -0.0780 0.5876 0.7764 0.074 Uiso 1 1 calc R
C9 C -0.09229(19) 0.60248(14) 0.65416(19) 0.0469(8) Uani 1 1 d .
C10 C -0.09056(18) 0.57574(14) 0.57715(19) 0.0461(8) Uani 1 1 d .
H10 H -0.1005 0.6005 0.5295 0.055 Uiso 1 1 calc R
C11 C -0.07401(19) 0.51138(14) 0.56924(18) 0.0472(9) Uani 1 1 d .
H11 H -0.0724 0.4922 0.5159 0.057 Uiso 1 1 calc R
N1 N -0.08125(10) 0.29731(10) 0.62207(13) 0.0256(5) Uani 1 1 d .
O1 O -0.1771(3) 0.68138(14) 0.7080(3) 0.137(2) Uani 1 1 d U
O2 O -0.11888(10) 0.70995(10) 0.58467(13) 0.0382(5) Uani 1 1 d .
O3 O -0.0679(3) 0.71145(14) 0.7167(3) 0.149(2) Uani 1 1 d U
O4 O 0.0000 0.2500 0.50427(19) 0.0469(8) Uani 1 2 d SD
H4A H -0.0393 0.2495 0.4844 0.056 Uiso 1 1 d RD
O5 O -0.0628(2) 0.8231(2) 0.8407(3) 0.1102(14) Uani 1 1 d .
S1 S -0.11576(6) 0.68310(4) 0.66605(5) 0.0639(4) Uani 1 1 d .
Co1 Co 0.0000 0.2500 0.6250 0.0223(2) Uani 1 4 d S
Na1 Na 0.0000 0.7500 0.8096(2) 0.0479(9) Uani 0.50 2 d SP

loop_
_atom_site_aniso_label
_atom_site_aniso_U_11
_atom_site_aniso_U_22
_atom_site_aniso_U_33
_atom_site_aniso_U_23
_atom_site_aniso_U_13
_atom_site_aniso_U_12
C1 0.0264(13) 0.0407(15) 0.0186(12) 0.0005(10) 0.0000(10) 0.0003(11)
C2 0.0305(14) 0.0442(17) 0.0304(14) 0.0008(12) -0.0027(11) 0.0080(12)
C3 0.0418(16) 0.0426(16) 0.0281(14) -0.0001(12) -0.0043(12) 0.0162(13)
C4 0.0368(14) 0.0303(13) 0.0220(12) 0.0005(10) 0.0000(11) 0.0065(11)
C5 0.0471(16) 0.0239(12) 0.0210(12) -0.0005(10) -0.0015(11) 0.0048(11)
C6 0.0499(18) 0.0313(15) 0.0249(13) 0.0012(11) -0.0004(12) 0.0049(13)
C7 0.108(3) 0.0344(16) 0.0252(15) 0.0010(13) -0.0030(17) 0.0145(18)
C8 0.120(3) 0.0403(18) 0.0236(15) -0.0044(13) -0.0052(18) 0.026(2)
C9 0.088(3) 0.0278(15) 0.0252(14) -0.0004(12) 0.0013(16) 0.0049(15)
C10 0.087(3) 0.0279(14) 0.0231(14) 0.0020(11) -0.0024(15) 0.0071(15)
C11 0.090(3) 0.0297(15) 0.0214(13) -0.0053(11) 0.0026(15) 0.0069(16)
N1 0.0262(11) 0.0290(11) 0.0216(10) 0.0006(8) 0.0006(8) 0.0010(8)
O1 0.254(5) 0.0471(17) 0.109(3) 0.0120(18) 0.133(3) 0.042(2)
O2 0.0495(12) 0.0316(10) 0.0335(11) 0.0000(9) -0.0036(9) 0.0022(9)
O3 0.314(6) 0.0338(15) 0.098(3) -0.0184(16) -0.130(4) 0.021(2)
O4 0.0387(16) 0.071(2) 0.0307(16) 0.000 0.000 -0.0056(15)
O5 0.137(3) 0.107(3) 0.087(3) 0.019(2) -0.068(3) -0.031(2)
S1 0.1410(10) 0.0244(4) 0.0263(4) -0.0038(3) 0.0046(5) 0.0128(5)
Co1 0.0255(3) 0.0255(3) 0.0160(3) 0.000 0.000 0.000
Na1 0.074(3) 0.0443(19) 0.0252(17) 0.000 0.000 -0.0154(18)

loop_
_atom_type_symbol
_atom_type_description
_atom_type_scat_dispersion_real
_atom_type_scat_dispersion_imag
_atom_type_scat_source
C C 0.0033 0.0016 'International Tables Vol C Tables 4.2.6.8 and 6.1.1.4'
H H 0.0000 0.0000 'International Tables Vol C Tables 4.2.6.8 and 6.1.1.4'
N N 0.0061 0.0033 'International Tables Vol C Tables 4.2.6.8 and 6.1.1.4'
O O 0.0106 0.0060 'International Tables Vol C Tables 4.2.6.8 and 6.1.1.4'
S S 0.1246 0.1234 'International Tables Vol C Tables 4.2.6.8 and 6.1.1.4'
Co Co 0.3494 0.9721 'International Tables Vol C Tables 4.2.6.8 and 6.1.1.4'
Na Na 0.0362 0.0249 'International Tables Vol C Tables 4.2.6.8 and 6.1.1.4'

loop_
_geom_angle_atom_site_label_1
_geom_angle_atom_site_label_2
_geom_angle_atom_site_label_3
_geom_angle
_geom_angle_site_symmetry_1
_geom_angle_site_symmetry_3
N1 C1 C5 125.4(2) . 16_556
N1 C1 C2 109.7(2) . .
C5 C1 C2 124.7(3) 16_556 .
C3 C2 C1 107.6(3) . .
C3 C2 H2 126.2 . .
C1 C2 H2 126.2 . .
C2 C3 C4 107.2(3) . .
C2 C3 H3 126.4 . .
C4 C3 H3 126.4 . .
C5 C4 N1 125.7(2) . .
C5 C4 C3 124.2(3) . .
N1 C4 C3 110.0(3) . .
C4 C5 C1 123.5(2) . 15_556
C4 C5 C6 118.8(3) . .
C1 C5 C6 117.7(3) 15_556 .
C7 C6 C11 119.7(3) . .
C7 C6 C5 119.4(3) . .
C11 C6 C5 120.9(3) . .
C6 C7 C8 120.3(3) . .
C6 C7 H7 119.9 . .
C8 C7 H7 119.9 . .
C9 C8 C7 119.4(3) . .
C9 C8 H8 120.3 . .
C7 C8 H8 120.3 . .
C10 C9 C8 121.4(3) . .
C10 C9 S1 119.9(2) . .
C8 C9 S1 118.7(2) . .
C9 C10 C11 119.1(3) . .
C9 C10 H10 120.5 . .
C11 C10 H10 120.5 . .
C6 C11 C10 120.1(3) . .
C6 C11 H11 119.9 . .
C10 C11 H11 119.9 . .
C4 N1 C1 105.5(2) . .
C4 N1 Co1 127.29(18) . .
C1 N1 Co1 127.04(18) . .
S1 O3 Na1 172.5(4) . .
Co1 O4 H4A 111.3 . .
Na1 O5 Na1 52.46(17) . 11_567
O3 S1 O2 113.3(2) . .
O3 S1 O1 111.5(3) . .
O2 S1 O1 113.3(2) . .
O3 S1 C9 105.3(2) . .
O2 S1 C9 106.80(14) . .
O1 S1 C9 105.82(18) . .
O4 Co1 O4 180.0 15_556 .
O4 Co1 N1 88.63(6) 15_556 16_556
O4 Co1 N1 91.37(6) . 16_556
O4 Co1 N1 91.37(6) 15_556 .
O4 Co1 N1 88.63(6) . .
N1 Co1 N1 90.033(3) 16_556 .
O4 Co1 N1 88.63(6) 15_556 15_556
O4 Co1 N1 91.37(6) . 15_556
N1 Co1 N1 177.25(12) 16_556 15_556
N1 Co1 N1 90.033(3) . 15_556
O4 Co1 N1 91.37(6) 15_556 2
O4 Co1 N1 88.63(6) . 2
N1 Co1 N1 90.033(3) 16_556 2
N1 Co1 N1 177.25(12) . 2
N1 Co1 N1 90.033(3) 15_556 2
O5 Na1 O5 152.1(3) . 2_565
O5 Na1 Na1 76.06(13) . 11_567
O5 Na1 Na1 76.06(13) 2_565 11_567
O5 Na1 O3 91.46(15) . .
O5 Na1 O3 107.45(16) 2_565 .
Na1 Na1 O3 132.49(17) 11_567 .
O5 Na1 O3 107.45(16) . 2_565
O5 Na1 O3 91.46(15) 2_565 2_565
Na1 Na1 O3 132.49(17) 11_567 2_565
O3 Na1 O3 95.0(3) . 2_565
O5 Na1 O5 81.37(8) . 12_667
O5 Na1 O5 81.37(8) 2_565 12_667
Na1 Na1 O5 51.48(13) 11_567 12_667
O3 Na1 O5 81.63(19) . 12_667
O3 Na1 O5 170.72(14) 2_565 12_667
O5 Na1 O5 81.37(8) . 11_567
O5 Na1 O5 81.37(8) 2_565 11_567
Na1 Na1 O5 51.48(13) 11_567 11_567
O3 Na1 O5 170.72(14) . 11_567
O3 Na1 O5 81.63(19) 2_565 11_567
O5 Na1 O5 103.0(3) 12_667 11_567

loop_
_geom_bond_atom_site_label_1
_geom_bond_atom_site_label_2
_geom_bond_distance
_geom_bond_site_symmetry_2
C1 N1 1.380(3) .
C1 C5 1.381(4) 16_556
C1 C2 1.430(4) .
C2 C3 1.336(4) .
C2 H2 0.9500 .
C3 C4 1.431(4) .
C3 H3 0.9500 .
C4 C5 1.374(4) .
C4 N1 1.375(3) .
C5 C1 1.381(4) 15_556
C5 C6 1.497(4) .
C6 C7 1.373(4) .
C6 C11 1.374(4) .
C7 C8 1.390(5) .
C7 H7 0.9500 .
C8 C9 1.365(4) .
C8 H8 0.9500 .
C9 C10 1.363(4) .
C9 S1 1.770(3) .
C10 C11 1.399(4) .
C10 H10 0.9500 .
C11 H11 0.9500 .
N1 Co1 1.971(2) .
O1 S1 1.454(4) .
O2 S1 1.430(2) .
O3 S1 1.424(4) .
O3 Na1 2.219(4) .
O4 Co1 1.947(3) .
O4 H4A 0.8832 .
O5 Na1 2.081(5) .
O5 Na1 2.582(4) 11_567
Co1 O4 1.947(3) 15_556
Co1 N1 1.971(2) 16_556
Co1 N1 1.971(2) 15_556
Co1 N1 1.971(2) 2
Na1 O5 2.081(5) 2_565
Na1 Na1 2.109(7) 11_567
Na1 O3 2.219(4) 2_565
Na1 O5 2.582(4) 12_667
Na1 O5 2.582(4) 11_567

loop_
_geom_hbond_atom_site_label_D
_geom_hbond_atom_site_label_H
_geom_hbond_atom_site_label_A
_geom_hbond_distance_DH
_geom_hbond_distance_HA
_geom_hbond_distance_DA
_geom_hbond_angle_DHA
_geom_hbond_site_symmetry_A
O4 H4A O2 0.88 2.17 2.995(3) 155.1 10_556

loop_
_geom_torsion_atom_site_label_1
_geom_torsion_atom_site_label_2
_geom_torsion_atom_site_label_3
_geom_torsion_atom_site_label_4
_geom_torsion
_geom_torsion_site_symmetry_1
_geom_torsion_site_symmetry_4
N1 C1 C2 C3 -1.0(3) . .
C5 C1 C2 C3 174.2(3) 16_556 .
C1 C2 C3 C4 0.6(3) . .
C2 C3 C4 C5 -177.5(3) . .
C2 C3 C4 N1 0.1(3) . .
N1 C4 C5 C1 6.5(4) . 15_556
C3 C4 C5 C1 -176.2(3) . 15_556
N1 C4 C5 C6 -172.5(2) . .
C3 C4 C5 C6 4.7(4) . .
C4 C5 C6 C7 100.7(4) . .
C1 C5 C6 C7 -78.4(4) 15_556 .
C4 C5 C6 C11 -80.0(4) . .
C1 C5 C6 C11 100.9(4) 15_556 .
C11 C6 C7 C8 -0.4(6) . .
C5 C6 C7 C8 178.9(4) . .
C6 C7 C8 C9 1.4(7) . .
C7 C8 C9 C10 -1.5(7) . .
C7 C8 C9 S1 177.0(3) . .
C8 C9 C10 C11 0.7(6) . .
S1 C9 C10 C11 -177.8(3) . .
C7 C6 C11 C10 -0.4(6) . .
C5 C6 C11 C10 -179.7(3) . .
C9 C10 C11 C6 0.3(6) . .
C5 C4 N1 C1 176.9(2) . .
C3 C4 N1 C1 -0.7(3) . .
C5 C4 N1 Co1 -8.1(4) . .
C3 C4 N1 Co1 174.31(18) . .
C5 C1 N1 C4 -174.1(2) 16_556 .
C2 C1 N1 C4 1.0(3) . .
C5 C1 N1 Co1 10.9(4) 16_556 .
C2 C1 N1 Co1 -173.98(18) . .
C10 C9 S1 O3 -130.6(4) . .
C8 C9 S1 O3 50.9(5) . .
C10 C9 S1 O2 -9.9(4) . .
C8 C9 S1 O2 171.6(3) . .
C10 C9 S1 O1 111.2(4) . .
C8 C9 S1 O1 -67.4(4) . .
C4 N1 Co1 O4 90.0(2) . 15_556
C1 N1 Co1 O4 -96.0(2) . 15_556
C4 N1 Co1 O4 -90.0(2) . .
C1 N1 Co1 O4 84.0(2) . .
C4 N1 Co1 N1 178.6(3) . 16_556
C1 N1 Co1 N1 -7.40(16) . 16_556
C4 N1 Co1 N1 1.39(17) . 15_556
C1 N1 Co1 N1 175.3(2) . 15_556
Na1 O5 Na1 O5 0.000(1) 11_567 2_565
Na1 O5 Na1 O3 133.62(15) 11_567 .
Na1 O5 Na1 O3 -130.66(19) 11_567 2_565
Na1 O5 Na1 O5 52.32(13) 11_567 12_667
Na1 O5 Na1 O5 -52.32(13) 11_567 11_567
